data_2108332
loop_
_publ_author_name
'Danisi, Rosa Micaela'
'Armbruster, Thomas'

_publ_section_title
;
 Dehydration of microporous vanadosilicates: the case of VSH-13Na
;
_journal_coeditor_code LO5030SUP1
_journal_issue 6
_journal_name_full 'Acta Crystallographica Section B'
_journal_page_first 483
_journal_page_last 491
_journal_paper_doi 10.1107/S2052520618011423
_journal_volume 74
_journal_year 2018
_chemical_formula_sum 'H0 Na2 O14 Si4 V'
_chemical_formula_weight 433.28
_space_group_crystal_system monoclinic
_space_group_IT_number 4
_space_group_name_Hall 'P 2yb'
_space_group_name_H-M_alt 'P 1 21 1'
_symmetry_space_group_name_Hall 'P 2yb'
_symmetry_space_group_name_H-M 'P 1 21 1'
_audit_creation_method SHELXL-2018/3
_cell_angle_alpha 90
_cell_angle_beta 90.007(2)
_cell_angle_gamma 90
_cell_formula_units_Z 4
_cell_length_a 14.3328(7)
_cell_length_b 9.1209(4)
_cell_length_c 10.3732(5)
_cell_measurement_reflns_used 29173
_cell_measurement_temperature 304(2)
_cell_measurement_theta_max 26.372
_cell_measurement_theta_min 1.6
_cell_volume 1356.07(11)
_computing_structure_refinement 'SHELXL-2018/3 (Sheldrick, 2018)'
_computing_structure_solution 'SHELXT 2014/5 (Sheldrick, 2014)'
_diffrn_ambient_temperature 304(2)
_diffrn_measured_fraction_theta_full 0.999
_diffrn_measured_fraction_theta_max 0.999
_diffrn_measurement_device_type 'Bruker D8 Venture'
_diffrn_radiation_type MoK\a
_diffrn_radiation_wavelength 0.71073
_diffrn_reflns_av_R_equivalents 0.0781
_diffrn_reflns_av_unetI/netI 0.0579
_diffrn_reflns_Laue_measured_fraction_full 0.999
_diffrn_reflns_Laue_measured_fraction_max 0.999
_diffrn_reflns_limit_h_max 17
_diffrn_reflns_limit_h_min -17
_diffrn_reflns_limit_k_max 11
_diffrn_reflns_limit_k_min -11
_diffrn_reflns_limit_l_max 12
_diffrn_reflns_limit_l_min -12
_diffrn_reflns_number 29173
_diffrn_reflns_point_group_measured_fraction_full 1.000
_diffrn_reflns_point_group_measured_fraction_max 1.000
_diffrn_reflns_theta_full 25.242
_diffrn_reflns_theta_max 26.372
_diffrn_reflns_theta_min 2.233
_exptl_absorpt_coefficient_mu 1.217
_exptl_absorpt_correction_type multi-scan
_exptl_absorpt_process_details '(SADABS; Bruker, 2003)'
_exptl_crystal_colour blue
_exptl_crystal_density_diffrn 2.122
_exptl_crystal_density_method 'not measured'
_exptl_crystal_description prismatic
_exptl_crystal_F_000 852
_exptl_crystal_size_max 0.10
_exptl_crystal_size_mid 0.05
_exptl_crystal_size_min 0.03
_exptl_transmission_factor_max 0.7456
_exptl_transmission_factor_min 0.6152
_refine_diff_density_max 2.183
_refine_diff_density_min -2.627
_refine_diff_density_rms 0.306
_refine_ls_abs_structure_details
;
 Twinning involves inversion, so Flack parameter cannot be determined
;
_refine_ls_extinction_coef 0.030(4)
_refine_ls_extinction_expression Fc^*^=kFc[1+0.001xFc^2^\l^3^/sin(2\q)]^-1/4^
_refine_ls_extinction_method 'SHELXL-2018/3 (Sheldrick 2018)'
_refine_ls_goodness_of_fit_ref 1.050
_refine_ls_hydrogen_treatment undef
_refine_ls_matrix_type full
_refine_ls_number_parameters 188
_refine_ls_number_reflns 5549
_refine_ls_number_restraints 81
_refine_ls_restrained_S_all 1.056
_refine_ls_R_factor_all 0.1282
_refine_ls_R_factor_gt 0.1095
_refine_ls_shift/su_max 0.015
_refine_ls_shift/su_mean 0.002
_refine_ls_structure_factor_coef Fsqd
_refine_ls_weighting_details 'w=1/[\s^2^(Fo^2^)+(0.1155P)^2^+43.7061P] where P=(Fo^2^+2Fc^2^)/3'
_refine_ls_weighting_scheme calc
_refine_ls_wR_factor_gt 0.2699
_refine_ls_wR_factor_ref 0.2867
_reflns_Friedel_coverage 0.878
_reflns_Friedel_fraction_full 1.000
_reflns_Friedel_fraction_max 1.000
_reflns_number_gt 4686
_reflns_number_total 5549
_reflns_threshold_expression 'I > 2\s(I)'
_cod_data_source_file lo5030sup1.cif
_cod_data_source_block I
_cod_database_code 2108332
_shelx_shelxl_version_number 2018/3
_shelx_space_group_comment
;
The symmetry employed for this shelxl refinement is uniquely defined
by the following loop, which should always be used as a source of
symmetry information in preference to the above space-group names.
They are only intended as comments.
;

loop_
_space_group_symop_operation_xyz
'x, y, z'
'-x, y+1/2, -z'

loop_
_atom_site_label
_atom_site_type_symbol
_atom_site_fract_x
_atom_site_fract_y
_atom_site_fract_z
_atom_site_U_iso_or_equiv
_atom_site_adp_type
_atom_site_occupancy
_atom_site_site_symmetry_order
_atom_site_calc_flag
_atom_site_refinement_flags_posn
_atom_site_refinement_flags_occupancy
V1 V 0.0023(3) 0.7464(5) 0.0285(4) 0.0125(6) Uani 1 1 d . .
V2 V 0.5002(5) 0.1236(9) 0.4607(6) 0.0125(6) Uani 0.625 1 d . P
V2A V 0.4975(9) 0.2346(13) 0.5177(9) 0.0125(6) Uani 0.375 1 d . P
Si1 Si 0.2096(5) 0.6161(9) 0.1163(7) 0.0152(5) Uani 1 1 d D .
Si2 Si 0.1976(5) 0.7784(9) -0.1164(7) 0.0152(5) Uani 1 1 d D .
Si3 Si 0.1943(5) 0.1183(9) 0.8558(7) 0.0152(5) Uani 1 1 d D .
Si4 Si 0.2058(5) 0.2788(9) 1.0972(7) 0.0152(5) Uani 1 1 d D .
Si5 Si 0.2955(5) 0.1003(9) 0.5991(7) 0.0152(5) Uani 1 1 d D .
Si6 Si 0.3051(5) 0.2592(9) 0.3508(7) 0.0152(5) Uani 1 1 d D .
Si7 Si 0.2982(5) 0.7562(9) 0.6223(7) 0.0152(5) Uani 1 1 d D .
Si8 Si 0.3068(5) 0.6001(9) 0.3647(6) 0.0152(5) Uani 1 1 d D .
Na11 Na 0.0075(10) 0.4460(13) 0.2158(15) 0.0298(14) Uani 1 1 d . .
Na12 Na 0.4879(10) 0.9272(14) 0.7138(15) 0.0298(14) Uani 1 1 d . .
Na21 Na -0.0125(11) 0.5811(18) -0.2577(14) 0.039(2) Uani 1 1 d . .
Na22 Na 0.498(2) 0.292(4) 0.773(2) 0.039(2) Uani 0.622 1 d . P
Na2A Na 0.512(3) 0.286(5) 0.720(4) 0.039(2) Uani 0.378 1 d . P
O11 O 0.0985(11) 0.239(2) 1.1105(19) 0.0169(11) Uani 1 1 d D .
O12 O 0.0851(11) 0.139(2) 0.8610(18) 0.0169(11) Uani 1 1 d D .
O13 O 0.4059(11) 0.116(2) 0.6069(18) 0.0169(11) Uani 1 1 d D .
O14 O 0.4136(11) 0.228(2) 0.3464(17) 0.0169(11) Uani 1 1 d D .
O15 O 0.4172(11) 0.625(2) 0.3767(18) 0.0169(11) Uani 1 1 d D .
O16 O 0.4120(11) 0.744(2) 0.6196(16) 0.0169(11) Uani 1 1 d D .
O17 O 0.0856(11) 0.751(3) -0.1170(19) 0.0169(11) Uani 1 1 d D .
O18 O 0.1026(11) 0.650(2) 0.1374(17) 0.0169(11) Uani 1 1 d D .
O21 O 0.2651(13) -0.0704(17) 0.6047(17) 0.0184(16) Uani 1 1 d D .
O22 O 0.2232(14) -0.0489(17) 0.8693(17) 0.0184(16) Uani 1 1 d D .
O23 O 0.2291(13) 0.4495(17) 1.0833(18) 0.0184(16) Uani 1 1 d D .
O24 O 0.2741(14) 0.4294(17) 0.3789(17) 0.0184(16) Uani 1 1 d D .
O31 O 0.2408(15) 0.176(2) 0.7220(17) 0.0241(19) Uani 1 1 d D .
O32 O 0.2599(15) 0.206(2) 0.2153(17) 0.0241(19) Uani 1 1 d D .
O33 O 0.2466(14) 0.697(2) -0.2413(16) 0.0241(19) Uani 1 1 d D .
O34 O 0.2650(14) 0.671(2) 0.2381(16) 0.0241(19) Uani 1 1 d D .
O41 O 0.2530(12) 0.6799(18) 0.4838(15) 0.0166(16) Uani 1 1 d D .
O42 O 0.2486(11) 0.723(2) 0.0134(15) 0.0166(16) Uani 1 1 d D .
O43 O 0.2481(12) 0.204(2) 0.9689(17) 0.0166(16) Uani 1 1 d D .
O44 O 0.2513(12) 0.168(2) 0.4665(16) 0.0166(16) Uani 1 1 d D .
OV1 O 0.001(2) 0.9088(19) 0.0846(19) 0.026(5) Uani 1 1 d . .
OV2 O 0.494(2) 0.437(3) 0.579(2) 0.050(8) Uani 1 1 d . .
OW1 O 0.033(2) 0.289(4) 0.404(3) 0.066(6) Uiso 1 1 d . .
OW2 O 0.499(3) 1.046(3) 0.916(3) 0.066(6) Uiso 1 1 d . .
OW3 O -0.107(2) 0.390(4) -0.364(3) 0.060(3) Uiso 1 1 d . .
OW4 O 0.390(2) 0.426(4) 0.865(3) 0.060(3) Uiso 1 1 d . .
OW5 O 0.114(2) 0.443(4) -0.374(3) 0.060(3) Uiso 1 1 d . .
OW6 O 0.620(2) 0.439(4) 0.855(3) 0.060(3) Uiso 1 1 d . .

loop_
_atom_site_aniso_label
_atom_site_aniso_U_11
_atom_site_aniso_U_22
_atom_site_aniso_U_33
_atom_site_aniso_U_23
_atom_site_aniso_U_13
_atom_site_aniso_U_12
V1 0.0065(10) 0.0213(12) 0.0097(12) 0.0014(10) 0.000 0.000
V2 0.0065(10) 0.0213(12) 0.0097(12) 0.0014(10) 0.000 0.000
V2A 0.0065(10) 0.0213(12) 0.0097(12) 0.0014(10) 0.000 0.000
Si1 0.0111(8) 0.0173(8) 0.0173(10) 0.0116(10) -0.0041(7) -0.0032(10)
Si2 0.0111(8) 0.0173(8) 0.0173(10) 0.0116(10) 0.0041(7) 0.0032(10)
Si3 0.0111(8) 0.0173(8) 0.0173(10) 0.0116(10) 0.0041(7) 0.0032(10)
Si4 0.0111(8) 0.0173(8) 0.0173(10) 0.0116(10) -0.0041(7) -0.0032(10)
Si5 0.0111(8) 0.0173(8) 0.0173(10) -0.0116(10) 0.0041(7) 0.0032(10)
Si6 0.0111(8) 0.0173(8) 0.0173(10) -0.0116(10) -0.0041(7) 0.0032(10)
Si7 0.0111(8) 0.0173(8) 0.0173(10) -0.0116(10) 0.0041(7) -0.0032(10)
Si8 0.0111(8) 0.0173(8) 0.0173(10) -0.0116(10) -0.0041(7) 0.0032(10)
Na11 0.019(3) 0.024(3) 0.047(4) 0.000 0.000 0.000
Na12 0.019(3) 0.024(3) 0.047(4) 0.000 0.000 0.000
Na21 0.038(5) 0.051(4) 0.028(6) -0.004(5) 0.000 0.000
Na22 0.038(5) 0.051(4) 0.028(6) -0.004(5) 0.000 0.000
Na2A 0.038(5) 0.051(4) 0.028(6) -0.009(19) 0.000 0.000
O11 0.012(2) 0.025(2) 0.014(2) -0.008(3) -0.0035(18) -0.008(3)
O12 0.012(2) 0.025(2) 0.014(2) -0.008(3) 0.0035(18) 0.008(3)
O13 0.012(2) 0.025(2) 0.014(2) 0.008(3) 0.0035(18) -0.008(3)
O14 0.012(2) 0.025(2) 0.014(2) 0.008(3) -0.0035(18) 0.008(3)
O15 0.012(2) 0.025(2) 0.014(2) 0.008(3) -0.0035(18) 0.008(3)
O16 0.012(2) 0.025(2) 0.014(2) 0.008(3) 0.0035(18) -0.008(3)
O17 0.012(2) 0.025(2) 0.014(2) -0.008(3) 0.0035(18) 0.008(3)
O18 0.012(2) 0.025(2) 0.014(2) -0.008(3) -0.0035(18) -0.008(3)
O21 0.025(3) 0.020(3) 0.010(4) 0.000 0.008(3) 0.000
O22 0.025(3) 0.020(3) 0.010(4) 0.000 0.008(3) 0.000
O23 0.025(3) 0.020(3) 0.010(4) 0.000 -0.008(3) 0.000
O24 0.025(3) 0.020(3) 0.010(4) 0.000 -0.008(3) 0.000
O31 0.037(4) 0.014(3) 0.020(5) 0.000 0.014(3) 0.000
O32 0.037(4) 0.014(3) 0.020(5) 0.000 -0.014(3) 0.000
O33 0.037(4) 0.014(3) 0.020(5) 0.000 0.014(3) 0.000
O34 0.037(4) 0.014(3) 0.020(5) 0.000 -0.014(3) 0.000
O41 0.009(3) 0.023(4) 0.019(4) 0.008(5) 0.000 0.000
O42 0.009(3) 0.023(4) 0.019(4) 0.008(5) 0.000 0.000
O43 0.009(3) 0.023(4) 0.019(4) -0.008(5) 0.000 0.000
O44 0.009(3) 0.023(4) 0.019(4) -0.008(5) 0.000 0.000
OV1 0.060(14) 0.002(7) 0.016(9) 0.000 0.000 0.000
OV2 0.026(12) 0.10(2) 0.028(13) 0.000 0.000 0.000

loop_
_atom_type_symbol
_atom_type_description
_atom_type_scat_dispersion_real
_atom_type_scat_dispersion_imag
_atom_type_scat_source
H H 0.0000 0.0000 'International Tables Vol C Tables 4.2.6.8 and 6.1.1.4'
Na Na 0.0362 0.0249 'International Tables Vol C Tables 4.2.6.8 and 6.1.1.4'
O O 0.0106 0.0060 'International Tables Vol C Tables 4.2.6.8 and 6.1.1.4'
Si Si 0.0817 0.0704 'International Tables Vol C Tables 4.2.6.8 and 6.1.1.4'
V V 0.3005 0.5294 'International Tables Vol C Tables 4.2.6.8 and 6.1.1.4'

loop_
_geom_angle_atom_site_label_1
_geom_angle_atom_site_label_2
_geom_angle_atom_site_label_3
_geom_angle
_geom_angle_site_symmetry_1
_geom_angle_site_symmetry_3
OV1 V1 O17 106.0(11) . .
OV1 V1 O12 104.1(11) . 2_556
O17 V1 O12 149.9(10) . 2_556
OV1 V1 O18 102.0(11) . .
O17 V1 O18 90.3(8) . .
O12 V1 O18 84.8(7) 2_556 .
OV1 V1 O11 106.3(12) . 2_556
O17 V1 O11 83.4(7) . 2_556
O12 V1 O11 86.8(8) 2_556 2_556
O18 V1 O11 151.7(8) . 2_556
OV1 V1 Na11 75.8(8) . 2
O17 V1 Na11 51.7(7) . 2
O12 V1 Na11 137.5(6) 2_556 2
O18 V1 Na11 137.4(6) . 2
O11 V1 Na11 54.2(6) 2_556 2
OV1 V1 Na21 138.2(8) . .
O17 V1 Na21 49.5(6) . .
O12 V1 Na21 104.7(7) 2_556 .
O18 V1 Na21 110.2(6) . .
O11 V1 Na21 46.5(6) 2_556 .
Na11 V1 Na21 62.5(4) 2 .
OV1 V1 Na11 123.2(7) . .
O17 V1 Na11 117.1(7) . .
O12 V1 Na11 43.0(6) 2_556 .
O18 V1 Na11 46.3(6) . .
O11 V1 Na11 113.4(6) 2_556 .
Na11 V1 Na11 161.0(3) 2 .
Na21 V1 Na11 98.5(4) . .
V2A V2 OV2 163.2(11) . 2_646
V2A V2 O16 75.0(9) . 2_646
OV2 V2 O16 115.6(11) 2_646 2_646
V2A V2 O14 82.3(9) . .
OV2 V2 O14 111.1(12) 2_646 .
O16 V2 O14 82.7(8) 2_646 .
V2A V2 O13 68.4(9) . .
OV2 V2 O13 99.9(11) 2_646 .
O16 V2 O13 143.4(9) 2_646 .
O14 V2 O13 92.7(8) . .
V2A V2 O15 66.5(9) . 2_646
OV2 V2 O15 99.7(11) 2_646 2_646
O16 V2 O15 88.5(8) 2_646 2_646
O14 V2 O15 148.8(10) . 2_646
O13 V2 O15 76.8(7) . 2_646
V2A V2 Na2A 31.3(11) . .
OV2 V2 Na2A 132.0(12) 2_646 .
O16 V2 Na2A 94.0(11) 2_646 .
O14 V2 Na2A 109.3(11) . .
O13 V2 Na2A 53.2(10) . .
O15 V2 Na2A 41.3(10) 2_646 .
V2A V2 Na12 93.9(6) . 1_545
OV2 V2 Na12 69.4(9) 2_646 1_545
O16 V2 Na12 137.4(7) 2_646 1_545
O14 V2 Na12 137.4(6) . 1_545
O13 V2 Na12 47.8(6) . 1_545
O15 V2 Na12 50.2(7) 2_646 1_545
Na2A V2 Na12 63.4(9) . 1_545
V2A V2 Na12 63.6(6) . 2_646
OV2 V2 Na12 133.0(9) 2_646 2_646
O16 V2 Na12 39.7(6) 2_646 2_646
O14 V2 Na12 45.4(7) . 2_646
O13 V2 Na12 118.1(7) . 2_646
O15 V2 Na12 114.4(7) 2_646 2_646
Na2A V2 Na12 94.2(10) . 2_646
Na12 V2 Na12 157.5(4) 1_545 2_646
V2A V2 Na22 34.5(7) . .
OV2 V2 Na22 128.8(11) 2_646 .
O16 V2 Na22 99.2(8) 2_646 .
O14 V2 Na22 109.4(8) . .
O13 V2 Na22 48.2(7) . .
O15 V2 Na22 42.6(7) 2_646 .
Na2A V2 Na22 5.2(11) . .
Na12 V2 Na22 59.6(6) 1_545 .
Na12 V2 Na22 97.9(6) 2_646 .
V2A V2 Na2A 175.1(10) . 2_646
OV2 V2 Na2A 18.7(11) 2_646 2_646
O16 V2 Na2A 107.6(9) 2_646 2_646
O14 V2 Na2A 93.9(9) . 2_646
O13 V2 Na2A 108.9(9) . 2_646
O15 V2 Na2A 117.3(9) 2_646 2_646
Na2A V2 Na2A 150.2(12) . 2_646
Na12 V2 Na2A 86.9(7) 1_545 2_646
Na12 V2 Na2A 115.6(7) 2_646 2_646
Na22 V2 Na2A 146.5(7) . 2_646
V2 V2A O15 79.4(9) . 2_646
V2 V2A O16 69.0(8) . 2_646
O15 V2A O16 90.8(9) 2_646 2_646
V2 V2A O13 77.3(10) . .
O15 V2A O13 82.4(9) 2_646 .
O16 V2A O13 146.3(11) 2_646 .
V2 V2A OV2 168.6(11) . .
O15 V2A OV2 109.0(11) 2_646 .
O16 V2A OV2 102.6(11) 2_646 .
O13 V2A OV2 110.9(11) . .
V2 V2A O14 64.9(8) . .
O15 V2A O14 144.3(10) 2_646 .
O16 V2A O14 76.5(7) 2_646 .
O13 V2A O14 90.0(9) . .
OV2 V2A O14 106.3(11) . .
V2 V2A Na2A 132.3(16) . .
O15 V2A Na2A 59.8(14) 2_646 .
O16 V2A Na2A 129.9(14) 2_646 .
O13 V2A Na2A 73.9(14) . .
OV2 V2A Na2A 58.9(15) . .
O14 V2A Na2A 149.9(14) . .
V2 V2A Na22 131.3(10) . .
O15 V2A Na22 62.7(9) 2_646 .
O16 V2A Na22 135.7(10) 2_646 .
O13 V2A Na22 68.8(9) . .
OV2 V2A Na22 60.0(11) . .
O14 V2A Na22 144.9(9) . .
Na2A V2A Na22 5.8(15) . .
V2 V2A Na12 95.8(6) . 2_646
O15 V2A Na12 136.1(8) 2_646 2_646
O16 V2A Na12 48.2(7) 2_646 2_646
O13 V2A Na12 139.6(8) . 2_646
OV2 V2A Na12 72.9(9) . 2_646
O14 V2A Na12 52.4(6) . 2_646
Na2A V2A Na12 130.4(15) . 2_646
Na22 V2A Na12 132.6(8) . 2_646
V2 V2A Na12 66.3(6) . 1_545
O15 V2A Na12 43.1(7) 2_646 1_545
O16 V2A Na12 119.6(8) 2_646 1_545
O13 V2A Na12 40.6(6) . 1_545
OV2 V2A Na12 125.0(9) . 1_545
O14 V2A Na12 116.1(7) . 1_545
Na2A V2A Na12 67.0(14) . 1_545
Na22 V2A Na12 65.1(8) . 1_545
Na12 V2A Na12 162.1(5) 2_646 1_545
O42 Si1 O34 99.9(10) . .
O42 Si1 O18 108.8(10) . .
O34 Si1 O18 108.5(11) . .
O42 Si1 O23 113.0(11) . 1_554
O34 Si1 O23 112.9(11) . 1_554
O18 Si1 O23 112.9(11) . 1_554
O42 Si1 Si2 26.8(6) . .
O34 Si1 Si2 123.3(8) . .
O18 Si1 Si2 87.5(8) . .
O23 Si1 Si2 109.1(8) 1_554 .
O42 Si1 Na11 142.5(7) . .
O34 Si1 Na11 109.0(9) . .
O18 Si1 Na11 39.7(8) . .
O23 Si1 Na11 77.3(8) 1_554 .
Si2 Si1 Na11 116.0(4) . .
O42 Si2 O22 106.2(10) . 1_564
O42 Si2 O17 113.6(10) . .
O22 Si2 O17 112.0(12) 1_564 .
O42 Si2 O33 108.6(10) . .
O22 Si2 O33 105.7(9) 1_564 .
O17 Si2 O33 110.3(11) . .
O42 Si2 Si1 25.6(6) . .
O22 Si2 Si1 124.7(8) 1_564 .
O17 Si2 Si1 88.9(8) . .
O33 Si2 Si1 114.0(8) . .
O42 Si2 Na11 140.4(7) . 2
O22 Si2 Na11 74.8(8) 1_564 2
O17 Si2 Na11 39.7(9) . 2
O33 Si2 Na11 109.0(8) . 2
Si1 Si2 Na11 122.3(4) . 2
O12 Si3 O22 111.8(12) . .
O12 Si3 O43 113.1(10) . .
O22 Si3 O43 106.1(11) . .
O12 Si3 O31 113.4(11) . .
O22 Si3 O31 106.2(10) . .
O43 Si3 O31 105.6(10) . .
O12 Si3 Na11 38.1(8) . 2_546
O22 Si3 Na11 78.2(8) . 2_546
O43 Si3 Na11 143.0(8) . 2_546
O31 Si3 Na11 108.3(9) . 2_546
O11 Si4 O32 108.0(12) . 1_556
O11 Si4 O23 115.7(11) . .
O32 Si4 O23 111.8(11) 1_556 .
O11 Si4 O43 109.8(10) . .
O32 Si4 O43 106.0(11) 1_556 .
O23 Si4 O43 105.0(10) . .
O11 Si4 Na11 43.3(8) . 1_556
O32 Si4 Na11 108.0(9) 1_556 1_556
O23 Si4 Na11 76.9(8) . 1_556
O43 Si4 Na11 142.2(8) . 1_556
O13 Si5 O21 110.5(11) . .
O13 Si5 O44 113.2(10) . .
O21 Si5 O44 106.9(10) . .
O13 Si5 O31 113.4(12) . .
O21 Si5 O31 104.3(10) . .
O44 Si5 O31 107.9(10) . .
O13 Si5 Na12 38.3(8) . 1_545
O21 Si5 Na12 76.0(8) . 1_545
O44 Si5 Na12 141.8(8) . 1_545
O31 Si5 Na12 108.1(9) . 1_545
O14 Si6 O32 108.3(11) . .
O14 Si6 O24 116.4(11) . .
O32 Si6 O24 109.1(10) . .
O14 Si6 O44 112.9(10) . .
O32 Si6 O44 107.1(11) . .
O24 Si6 O44 102.7(10) . .
O14 Si6 Na12 38.7(8) . 2_646
O32 Si6 Na12 108.2(9) . 2_646
O24 Si6 Na12 81.1(8) . 2_646
O44 Si6 Na12 140.9(8) . 2_646
O16 Si7 O21 110.5(11) . 1_565
O16 Si7 O33 115.4(10) . 1_556
O21 Si7 O33 105.9(9) 1_565 1_556
O16 Si7 O41 109.4(9) . .
O21 Si7 O41 100.7(9) 1_565 .
O33 Si7 O41 113.8(9) 1_556 .
O16 Si7 Na12 37.9(8) . .
O21 Si7 Na12 79.4(8) 1_565 .
O33 Si7 Na12 105.9(8) 1_556 .
O41 Si7 Na12 138.3(7) . .
O34 Si8 O15 112.4(11) . .
O34 Si8 O41 105.6(10) . .
O15 Si8 O41 110.2(10) . .
O34 Si8 O24 110.8(10) . .
O15 Si8 O24 114.3(11) . .
O41 Si8 O24 102.8(10) . .
O34 Si8 Na2A 82.2(11) . 2_656
O15 Si8 Na2A 32.0(11) . 2_656
O41 Si8 Na2A 110.7(11) . 2_656
O24 Si8 Na2A 139.3(12) . 2_656
O34 Si8 Na12 108.3(9) . 2_646
O15 Si8 Na12 40.4(9) . 2_646
O41 Si8 Na12 142.2(7) . 2_646
O24 Si8 Na12 80.2(8) . 2_646
Na2A Si8 Na12 59.1(9) 2_656 2_646
O12 Na11 OW1 142.5(11) 2_556 .
O12 Na11 O18 68.4(7) 2_556 .
OW1 Na11 O18 128.9(11) . .
O12 Na11 O17 95.5(8) 2_556 2_545
OW1 Na11 O17 89.4(10) . 2_545
O18 Na11 O17 135.9(9) . 2_545
O12 Na11 O11 134.6(10) 2_556 1_554
OW1 Na11 O11 80.4(10) . 1_554
O18 Na11 O11 97.8(8) . 1_554
O17 Na11 O11 63.8(6) 2_545 1_554
O12 Na11 V1 97.9(7) 2_556 2_545
OW1 Na11 V1 108.3(9) . 2_545
O18 Na11 V1 101.5(6) . 2_545
O17 Na11 V1 38.0(5) 2_545 2_545
O11 Na11 V1 40.6(5) 1_554 2_545
O12 Na11 Na21 143.2(8) 2_556 2_545
OW1 Na11 Na21 46.7(8) . 2_545
O18 Na11 Na21 141.8(7) . 2_545
O17 Na11 Na21 49.1(6) 2_545 2_545
O11 Na11 Na21 46.2(6) 1_554 2_545
V1 Na11 Na21 61.8(3) 2_545 2_545
O12 Na11 V1 34.8(4) 2_556 .
OW1 Na11 V1 160.3(10) . .
O18 Na11 V1 36.8(5) . .
O17 Na11 V1 109.8(7) 2_545 .
O11 Na11 V1 111.6(7) 1_554 .
V1 Na11 V1 90.3(4) 2_545 .
Na21 Na11 V1 152.1(5) 2_545 .
O12 Na11 Si3 24.5(5) 2_556 2_556
OW1 Na11 Si3 125.1(9) . 2_556
O18 Na11 Si3 92.9(6) . 2_556
O17 Na11 Si3 77.3(6) 2_545 2_556
O11 Na11 Si3 133.7(7) 1_554 2_556
V1 Na11 Si3 93.1(4) 2_545 2_556
Na21 Na11 Si3 120.6(5) 2_545 2_556
V1 Na11 Si3 58.3(3) . 2_556
O12 Na11 Si1 92.1(6) 2_556 .
OW1 Na11 Si1 112.2(9) . .
O18 Na11 Si1 24.3(4) . .
O17 Na11 Si1 131.3(7) 2_545 .
O11 Na11 Si1 77.0(6) 1_554 .
V1 Na11 Si1 93.3(4) 2_545 .
Na21 Na11 Si1 117.9(5) 2_545 .
V1 Na11 Si1 58.5(3) . .
Si3 Na11 Si1 116.4(4) 2_556 .
O12 Na11 Si4 132.6(7) 2_556 1_554
OW1 Na11 Si4 84.5(9) . 1_554
O18 Na11 Si4 76.0(6) . 1_554
O17 Na11 Si4 88.7(6) 2_545 1_554
O11 Na11 Si4 25.3(4) 1_554 1_554
V1 Na11 Si4 59.4(3) 2_545 1_554
Na21 Na11 Si4 65.8(4) 2_545 1_554
V1 Na11 Si4 99.9(4) . 1_554
Si3 Na11 Si4 146.4(5) 2_556 1_554
Si1 Na11 Si4 53.1(3) . 1_554
O12 Na11 Si2 75.6(6) 2_556 2_545
OW1 Na11 Si2 96.0(9) . 2_545
O18 Na11 Si2 135.1(7) . 2_545
O17 Na11 Si2 25.1(5) 2_545 2_545
O11 Na11 Si2 88.8(5) 1_554 2_545
V1 Na11 Si2 57.6(3) 2_545 2_545
Na21 Na11 Si2 67.6(4) 2_545 2_545
V1 Na11 Si2 99.7(4) . 2_545
Si3 Na11 Si2 54.1(3) 2_556 2_545
Si1 Na11 Si2 145.3(5) . 2_545
Si4 Na11 Si2 113.4(4) 1_554 2_545
O16 Na12 O13 95.7(9) . 1_565
O16 Na12 OW2 140.3(11) . .
O13 Na12 OW2 96.7(11) 1_565 .
O16 Na12 O14 66.4(7) . 2_656
O13 Na12 O14 136.7(10) 1_565 2_656
OW2 Na12 O14 122.7(11) . 2_656
O16 Na12 O15 131.2(9) . 2_656
O13 Na12 O15 63.8(6) 1_565 2_656
OW2 Na12 O15 87.9(10) . 2_656
O14 Na12 O15 97.6(8) 2_656 2_656
O16 Na12 V2A 40.3(5) . 2_656
O13 Na12 V2A 94.9(8) 1_565 2_656
OW2 Na12 V2A 168.1(11) . 2_656
O14 Na12 V2A 45.5(5) 2_656 2_656
O15 Na12 V2A 94.9(7) 2_656 2_656
O16 Na12 V2 95.1(7) . 1_565
O13 Na12 V2 39.6(5) 1_565 1_565
OW2 Na12 V2 118.0(9) . 1_565
O14 Na12 V2 100.4(7) 2_656 1_565
O15 Na12 V2 40.3(5) 2_656 1_565
V2A Na12 V2 70.3(4) 2_656 1_565
O16 Na12 Si7 26.8(5) . .
O13 Na12 Si7 78.3(6) 1_565 .
OW2 Na12 Si7 122.2(10) . .
O14 Na12 Si7 93.0(6) 2_656 .
O15 Na12 Si7 134.5(7) 2_656 .
V2A Na12 Si7 62.9(4) 2_656 .
V2 Na12 Si7 94.3(5) 1_565 .
O16 Na12 Na2A 144.1(11) . 1_565
O13 Na12 Na2A 48.5(9) 1_565 1_565
OW2 Na12 Na2A 61.3(11) . 1_565
O14 Na12 Na2A 134.4(10) 2_656 1_565
O15 Na12 Na2A 38.3(8) 2_656 1_565
V2A Na12 Na2A 126.4(9) 2_656 1_565
V2 Na12 Na2A 56.7(7) 1_565 1_565
Si7 Na12 Na2A 124.6(9) . 1_565
O16 Na12 V2 32.4(5) . 2_656
O13 Na12 V2 112.2(8) 1_565 2_656
OW2 Na12 V2 149.7(10) . 2_656
O14 Na12 V2 35.8(5) 2_656 2_656
O15 Na12 V2 112.2(7) 2_656 2_656
V2A Na12 V2 20.6(3) 2_656 2_656
V2 Na12 V2 91.0(4) 1_565 2_656
Si7 Na12 V2 59.1(3) . 2_656
Na2A Na12 V2 146.7(9) 1_565 2_656
O16 Na12 Na22 147.2(9) . 1_565
O13 Na12 Na22 52.4(7) 1_565 1_565
OW2 Na12 Na22 52.1(9) . 1_565
O14 Na12 Na22 140.6(9) 2_656 1_565
O15 Na12 Na22 47.4(7) 2_656 1_565
V2A Na12 Na22 136.2(7) 2_656 1_565
V2 Na12 Na22 66.1(5) 1_565 1_565
Si7 Na12 Na22 123.7(7) . 1_565
Na2A Na12 Na22 10.1(7) 1_565 1_565
V2 Na12 Na22 156.7(7) 2_656 1_565
O16 Na12 Si5 78.4(6) . 1_565
O13 Na12 Si5 24.7(4) 1_565 1_565
OW2 Na12 Si5 98.9(10) . 1_565
O14 Na12 Si5 138.1(7) 2_656 1_565
O15 Na12 Si5 88.5(6) 2_656 1_565
V2A Na12 Si5 92.8(5) 2_656 1_565
V2 Na12 Si5 59.6(3) 1_565 1_565
Si7 Na12 Si5 56.3(3) . 1_565
Na2A Na12 Si5 68.3(8) 1_565 1_565
V2 Na12 Si5 103.9(5) 2_656 1_565
Na22 Na12 Si5 68.9(6) 1_565 1_565
OV1 Na21 O11 87.3(9) 2_545 2_556
OV1 Na21 OW1 169.5(12) 2_545 2
O11 Na21 OW1 82.6(11) 2_556 2
OV1 Na21 OW3 84.7(11) 2_545 .
O11 Na21 OW3 114.8(11) 2_556 .
OW1 Na21 OW3 101.9(12) 2 .
OV1 Na21 OW5 89.0(12) 2_545 .
O11 Na21 OW5 164.1(12) 2_556 .
OW1 Na21 OW5 100.0(12) 2 .
OW3 Na21 OW5 80.2(12) . .
OV1 Na21 O17 86.0(9) 2_545 .
O11 Na21 O17 64.0(6) 2_556 .
OW1 Na21 O17 87.2(11) 2 .
OW3 Na21 O17 170.7(11) . .
OW5 Na21 O17 100.4(11) . .
OV1 Na21 V1 67.9(6) 2_545 .
O11 Na21 V1 37.5(5) 2_556 .
OW1 Na21 V1 102.1(10) 2 .
OW3 Na21 V1 138.7(10) . .
OW5 Na21 V1 127.4(10) . .
O17 Na21 V1 35.0(4) . .
OV1 Na21 Na11 123.5(7) 2_545 2
O11 Na21 Na11 48.9(6) 2_556 2
OW1 Na21 Na11 46.7(9) 2 2
OW3 Na21 Na11 140.3(10) . 2
OW5 Na21 Na11 122.8(11) . 2
O17 Na21 Na11 46.6(6) . 2
V1 Na21 Na11 55.6(4) . 2
Na2A Na22 OW4 135(7) . .
Na2A Na22 OW6 97(6) . .
OW4 Na22 OW6 93.0(16) . .
Na2A Na22 OV2 44(6) . .
OW4 Na22 OV2 92.3(15) . .
OW6 Na22 OV2 90.2(15) . .
Na2A Na22 O15 36(6) . 2_646
OW4 Na22 O15 163.3(16) . 2_646
OW6 Na22 O15 101.8(14) . 2_646
OV2 Na22 O15 79.9(11) . 2_646
Na2A Na22 OW2 116(7) . 1_545
OW4 Na22 OW2 103.6(15) . 1_545
OW6 Na22 OW2 105.6(15) . 1_545
OV2 Na22 OW2 156.7(16) . 1_545
O15 Na22 OW2 80.2(13) 2_646 1_545
Na2A Na22 O13 62(6) . .
OW4 Na22 O13 105.5(14) . .
OW6 Na22 O13 158.0(14) . .
OV2 Na22 O13 77.4(11) . .
O15 Na22 O13 58.5(8) 2_646 .
OW2 Na22 O13 81.9(13) 1_545 .
Na2A Na22 V2A 22(6) . .
OW4 Na22 V2A 122.3(15) . .
OW6 Na22 V2A 117.4(13) . .
OV2 Na22 V2A 44.5(8) . .
O15 Na22 V2A 43.2(7) 2_646 .
OW2 Na22 V2A 112.3(13) 1_545 .
O13 Na22 V2A 42.1(6) . .
Na2A Na22 Na12 76(7) . 1_545
OW4 Na22 Na12 126.8(15) . 1_545
OW6 Na22 Na12 130.7(14) . 1_545
OV2 Na22 Na12 112.8(12) . 1_545
O15 Na22 Na12 46.2(8) 2_646 1_545
OW2 Na22 Na12 44.0(9) 1_545 1_545
O13 Na22 Na12 43.9(7) . 1_545
V2A Na22 Na12 68.4(8) . 1_545
Na2A Na22 V2 28(6) . .
OW4 Na22 V2 129.8(14) . .
OW6 Na22 V2 123.9(12) . .
OV2 Na22 V2 58.7(9) . .
O15 Na22 V2 34.0(5) 2_646 .
OW2 Na22 V2 98.1(11) 1_545 .
O13 Na22 V2 34.2(5) . .
V2A Na22 V2 14.2(4) . .
Na12 Na22 V2 54.3(5) 1_545 .
Na22 Na2A OV2 125(8) . .
Na22 Na2A O15 134(8) . 2_646
OV2 Na2A O15 101.4(19) . 2_646
Na22 Na2A V2A 153(7) . .
OV2 Na2A V2A 55.4(13) . .
O15 Na2A V2A 54.3(12) 2_646 .
Na22 Na2A O13 106(7) . .
OV2 Na2A O13 90.2(17) . .
O15 Na2A O13 67.7(14) 2_646 .
V2A Na2A O13 48.9(10) . .
Na22 Na2A OW6 70(6) . .
OV2 Na2A OW6 96(2) . .
O15 Na2A OW6 112(2) 2_646 .
V2A Na2A OW6 136(2) . .
O13 Na2A OW6 174(2) . .
Na22 Na2A OW4 36(6) . .
OV2 Na2A OW4 90(2) . .
O15 Na2A OW4 163(3) 2_646 .
V2A Na2A OW4 126(2) . .
O13 Na2A OW4 99.4(17) . .
OW6 Na2A OW4 79.9(15) . .
Na22 Na2A OW2 54(7) . 1_545
OV2 Na2A OW2 168(2) . 1_545
O15 Na2A OW2 80.7(18) 2_646 1_545
V2A Na2A OW2 120(2) . 1_545
O13 Na2A OW2 79.8(16) . 1_545
OW6 Na2A OW2 93.8(16) . 1_545
OW4 Na2A OW2 85.8(15) . 1_545
Na22 Na2A V2 147(7) . .
OV2 Na2A V2 71.8(13) . .
O15 Na2A V2 41.7(9) 2_646 .
V2A Na2A V2 16.4(6) . .
O13 Na2A V2 41.2(7) . .
OW6 Na2A V2 142.1(18) . .
OW4 Na2A V2 133.9(17) . .
OW2 Na2A V2 103.7(16) 1_545 .
Na22 Na2A Si8 126(7) . 2_646
OV2 Na2A Si8 105.4(17) . 2_646
O15 Na2A Si8 24.6(8) 2_646 2_646
V2A Na2A Si8 72.5(12) . 2_646
O13 Na2A Si8 92.1(14) . 2_646
OW6 Na2A Si8 87.0(15) . 2_646
OW4 Na2A Si8 161.0(17) . 2_646
OW2 Na2A Si8 81.3(13) 1_545 2_646
V2 Na2A Si8 63.5(8) . 2_646
Na22 Na2A Na12 94(7) . 1_545
OV2 Na2A Na12 130.3(19) . 1_545
O15 Na2A Na12 47.9(12) 2_646 1_545
V2A Na2A Na12 75.8(14) . 1_545
O13 Na2A Na12 45.6(10) . 1_545
OW6 Na2A Na12 128.9(19) . 1_545
OW4 Na2A Na12 114.9(17) . 1_545
OW2 Na2A Na12 43.8(10) 1_545 1_545
V2 Na2A Na12 59.9(9) . 1_545
Si8 Na2A Na12 63.7(9) 2_646 1_545
Na22 Na2A V2 113(7) . 2_656
OV2 Na2A V2 16.0(11) . 2_656
O15 Na2A V2 112.4(17) 2_646 2_656
V2A Na2A V2 71.0(13) . 2_656
O13 Na2A V2 105.0(14) . 2_656
OW6 Na2A V2 81.2(15) . 2_656
OW4 Na2A V2 81.4(14) . 2_656
OW2 Na2A V2 166.9(16) 1_545 2_656
V2 Na2A V2 87.3(10) . 2_656
Si8 Na2A V2 110.3(12) 2_646 2_656
Na12 Na2A V2 146.4(13) 1_545 2_656
Si4 O11 V1 128.1(12) . 2_546
Si4 O11 Na21 132.9(12) . 2_546
V1 O11 Na21 96.0(7) 2_546 2_546
Si4 O11 Na11 111.4(11) . 1_556
V1 O11 Na11 85.2(7) 2_546 1_556
Na21 O11 Na11 84.8(8) 2_546 1_556
Si3 O12 V1 135.5(12) . 2_546
Si3 O12 Na11 117.4(12) . 2_546
V1 O12 Na11 102.3(8) 2_546 2_546
Si5 O13 V2A 134.3(13) . .
Si5 O13 V2 128.8(12) . .
V2A O13 V2 34.3(5) . .
Si5 O13 Na12 117.1(11) . 1_545
V2A O13 Na12 107.2(8) . 1_545
V2 O13 Na12 92.6(8) . 1_545
Si5 O13 Na2A 133.9(15) . .
V2A O13 Na2A 57.2(11) . .
V2 O13 Na2A 85.5(11) . .
Na12 O13 Na2A 85.8(13) 1_545 .
Si5 O13 Na22 124.7(12) . .
V2A O13 Na22 69.1(9) . .
V2 O13 Na22 97.6(9) . .
Na12 O13 Na22 83.7(9) 1_545 .
Na2A O13 Na22 12.2(10) . .
Si6 O14 V2 133.8(12) . .
Si6 O14 V2A 121.4(11) . .
V2 O14 V2A 32.8(5) . .
Si6 O14 Na12 116.8(11) . 2_646
V2 O14 Na12 98.8(8) . 2_646
V2A O14 Na12 82.1(8) . 2_646
Si8 O15 V2A 138.2(13) . 2_656
Si8 O15 Na2A 123.4(16) . 2_656
V2A O15 Na2A 65.9(14) 2_656 2_656
Si8 O15 V2 129.0(11) . 2_656
V2A O15 V2 34.1(5) 2_656 2_656
Na2A O15 V2 97.0(14) 2_656 2_656
Si8 O15 Na12 114.5(12) . 2_646
V2A O15 Na12 104.4(9) 2_656 2_646
Na2A O15 Na12 93.8(15) 2_656 2_646
V2 O15 Na12 89.5(8) 2_656 2_646
Si8 O15 Na22 121.4(12) . 2_656
V2A O15 Na22 74.1(9) 2_656 2_656
Na2A O15 Na22 9.8(15) 2_656 2_656
V2 O15 Na22 103.5(10) 2_656 2_656
Na12 O15 Na22 86.4(10) 2_646 2_656
Si7 O16 V2 136.3(12) . 2_656
Si7 O16 V2A 133.4(11) . 2_656
V2 O16 V2A 36.0(5) 2_656 2_656
Si7 O16 Na12 115.3(12) . .
V2 O16 Na12 107.9(8) 2_656 .
V2A O16 Na12 91.5(8) 2_656 .
Si2 O17 V1 127.8(11) . .
Si2 O17 Na11 115.2(12) . 2
V1 O17 Na11 90.3(8) . 2
Si2 O17 Na21 129.9(11) . .
V1 O17 Na21 95.5(8) . .
Na11 O17 Na21 84.3(7) 2 .
Si1 O18 V1 134.1(11) . .
Si1 O18 Na11 116.0(11) . .
V1 O18 Na11 96.9(7) . .
Si5 O21 Si7 147.5(13) . 1_545
Si3 O22 Si2 151.8(15) . 1_546
Si1 O23 Si4 151.5(14) 1_556 .
Si8 O24 Si6 143.9(13) . .
Si3 O31 Si5 136.0(13) . .
Si4 O32 Si6 137.5(14) 1_554 .
Si2 O33 Si7 134.3(12) . 1_554
Si1 O34 Si8 136.8(13) . .
Si8 O41 Si7 129.4(11) . .
Si1 O42 Si2 127.6(11) . .
Si3 O43 Si4 128.9(12) . .
Si5 O44 Si6 128.4(11) . .
V1 OV1 Na21 152.3(12) . 2
V2 OV2 V2A 147.3(15) 2_656 .
V2 OV2 Na2A 145(2) 2_656 .
V2A OV2 Na2A 65.7(16) . .
V2 OV2 Na22 136.7(16) 2_656 .
V2A OV2 Na22 75.5(13) . .
Na2A OV2 Na22 11.6(14) . .
Na21 OW1 Na11 86.6(12) 2_545 .
Na12 OW2 Na22 83.9(12) . 1_565
Na12 OW2 Na2A 74.9(12) . 1_565
Na22 OW2 Na2A 10.3(10) 1_565 1_565
Na22 OW4 Na2A 9.1(12) . .
Na22 OW6 Na2A 13.5(10) . .

loop_
_geom_bond_atom_site_label_1
_geom_bond_atom_site_label_2
_geom_bond_distance
_geom_bond_site_symmetry_2
V1 OV1 1.592(19) .
V1 O17 1.924(18) .
V1 O12 1.961(18) 2_556
V1 O18 2.030(18) .
V1 O11 2.042(19) 2_556
V1 Na11 3.123(15) 2
V1 Na21 3.336(15) .
V1 Na11 3.360(15) .
V2 V2A 1.174(14) .
V2 OV2 1.75(3) 2_646
V2 O16 1.86(2) 2_646
V2 O14 1.961(19) .
V2 O13 2.033(18) .
V2 O15 2.060(19) 2_646
V2 Na2A 3.08(4) .
V2 Na12 3.184(16) 1_545
V2 Na12 3.313(16) 2_646
V2 Na22 3.59(3) .
V2 Na2A 3.61(5) 2_646
V2A O15 1.92(2) 2_646
V2A O16 1.93(2) 2_646
V2A O13 1.94(2) .
V2A OV2 1.95(3) .
V2A O14 2.15(2) .
V2A Na2A 2.16(4) .
V2A Na22 2.70(3) .
V2A Na12 2.982(18) 2_646
V2A Na12 3.467(18) 1_545
Si1 O42 1.548(16) .
Si1 O34 1.572(17) .
Si1 O18 1.580(16) .
Si1 O23 1.583(17) 1_554
Si1 Si2 2.837(10) .
Si1 Na11 3.444(16) .
Si2 O42 1.615(15) .
Si2 O22 1.624(17) 1_564
Si2 O17 1.625(16) .
Si2 O33 1.652(16) .
Si2 Na11 3.470(16) 2
Si3 O12 1.578(16) .
Si3 O22 1.587(17) .
Si3 O43 1.607(17) .
Si3 O31 1.627(16) .
Si3 Na11 3.375(16) 2_546
Si4 O11 1.587(16) .
Si4 O32 1.593(17) 1_556
Si4 O23 1.599(16) .
Si4 O43 1.613(16) .
Si4 Na11 3.453(16) 1_556
Si5 O13 1.590(16) .
Si5 O21 1.618(17) .
Si5 O44 1.636(17) .
Si5 O31 1.649(16) .
Si5 Na12 3.393(16) 1_545
Si6 O14 1.582(16) .
Si6 O32 1.621(17) .
Si6 O24 1.641(17) .
Si6 O44 1.650(17) .
Si6 Na12 3.406(16) 2_646
Si7 O16 1.635(16) .
Si7 O21 1.661(17) 1_565
Si7 O33 1.686(16) 1_556
Si7 O41 1.723(16) .
Si7 Na12 3.274(17) .
Si8 O34 1.580(17) .
Si8 O15 1.604(17) .
Si8 O41 1.629(16) .
Si8 O24 1.632(17) .
Si8 Na2A 3.22(4) 2_656
Si8 Na12 3.437(16) 2_646
Na11 O12 2.34(2) 2_556
Na11 OW1 2.45(4) .
Na11 O18 2.45(2) .
Na11 O17 2.45(2) 2_545
Na11 O11 2.54(2) 1_554
Na11 Na21 3.36(2) 2_545
Na12 O16 2.22(2) .
Na12 O13 2.36(2) 1_565
Na12 OW2 2.36(4) .
Na12 O14 2.39(2) 2_656
Na12 O15 2.45(2) 2_656
Na12 Na2A 3.29(5) 1_565
Na12 Na22 3.38(4) 1_565
Na21 OV1 2.39(2) 2_545
Na21 O11 2.43(2) 2_556
Na21 OW1 2.45(4) 2
Na21 OW3 2.47(4) .
Na21 OW5 2.52(4) .
Na21 O17 2.55(3) .
Na22 Na2A 0.59(4) .
Na22 OW4 2.19(4) .
Na22 OW6 2.37(5) .
Na22 OV2 2.42(4) .
Na22 O15 2.49(3) 2_646
Na22 OW2 2.68(4) 1_545
Na22 O13 2.70(4) .
Na2A OV2 2.03(5) .
Na2A O15 2.05(5) 2_646
Na2A O13 2.47(5) .
Na2A OW6 2.51(6) .
Na2A OW4 2.64(5) .
Na2A OW2 2.99(6) 1_545

_cod_database_fobs_code 2108332
